data_9008303
loop_
_publ_author_name
'Balic-Zunic T'
'Scavnicar, S.'
'Engel, P.'

_publ_section_title
;
 The crystal structure of rebulite, Tl5Sb5As8S22
;
_journal_name_full 'Zeitschrift fur Kristallographie'
_journal_page_first 109
_journal_page_last 125
_journal_volume 160
_journal_year 1982
_chemical_compound_source 'Allchar, Macedonia, Yugoslavia'
_chemical_formula_sum 'As8.55 S22 Sb4.45 Tl5'
_chemical_name_mineral Rebulite
_space_group_IT_number 14
_symmetry_space_group_name_Hall '-P 2ybc'
_symmetry_space_group_name_H-M 'P 1 21/c 1'
_cell_angle_alpha 90
_cell_angle_beta 105.03
_cell_angle_gamma 90
_cell_formula_units_Z 4
_cell_length_a 17.441
_cell_length_b 7.363
_cell_length_c 32.052
_cell_volume 3975.247
_database_code_amcsd 0010849
_exptl_crystal_density_diffrn 4.862
_cod_original_formula_sum 'Tl5 Sb4.45 As8.55 S22'
_cod_database_code 9008303

loop_
_space_group_symop_operation_xyz
x,y,z
x,1/2-y,1/2+z
-x,1/2+y,1/2-z
-x,-y,-z

loop_
_atom_site_aniso_label
_atom_site_aniso_U_11
_atom_site_aniso_U_22
_atom_site_aniso_U_33
_atom_site_aniso_U_12
_atom_site_aniso_U_13
_atom_site_aniso_U_23
Tl1 0.03953 0.03158 0.03932 -0.00063 0.00845 -0.00173
Tl2 0.04125 0.04257 0.04029 -0.00251 0.00475 -0.00520
Tl3 0.03938 0.03927 0.03107 0.00251 0.00660 0.00115
Tl4 0.03148 0.02032 0.03107 -0.00094 0.00264 0.00058
Tl5 0.03895 0.02911 0.04029 -0.00188 0.01796 0.00000
Sb1 0.01811 0.02389 0.02427 0.00408 0.00925 0.00520
Sb2 0.01682 0.01703 0.01845 -0.00031 0.00475 0.00231
Sb3 0.01912 0.02609 0.02476 0.00503 0.00317 0.00115
Sb4 0.02343 0.01950 0.02427 -0.00063 0.00555 -0.00404
Sb5 0.01006 0.02362 0.03592 0.00346 0.00264 0.00231
As5* 0.00719 0.02225 0.02864 0.00377 0.00132 0.00462
As1 0.01581 0.02225 0.01651 -0.00063 0.00264 -0.00346
As2 0.01725 0.01483 0.01651 -0.00157 0.00132 -0.00173
As3 0.01725 0.02170 0.01651 0.00126 0.00000 -0.00173
As4 0.01581 0.02060 0.01893 0.00188 0.00528 -0.00115
As5 0.01437 0.02389 0.01602 -0.00283 0.00264 0.00173
As6 0.01150 0.01950 0.01408 -0.00126 0.00396 0.00058
As7 0.01869 0.01923 0.01942 -0.00188 0.00000 -0.00058
As8 0.01725 0.01346 0.02136 0.00283 0.00396 -0.00058
S1 0.02300 0.01373 0.02816 -0.00377 -0.00132 0.00346
S2 0.01869 0.02747 0.02767 0.00094 0.00528 -0.00462
S3 0.02587 0.02747 0.03010 0.00251 0.00396 -0.00577
S4 0.02300 0.03021 0.02670 -0.00440 0.00132 0.00866
S5 0.02875 0.03296 0.02185 0.00660 0.01189 0.00751
S6 0.02300 0.01648 0.03058 -0.00314 0.00528 -0.00462
S7 0.02587 0.02197 0.02573 0.00063 0.00528 0.00404
S8 0.02587 0.02747 0.01651 -0.00094 0.01585 0.00231
S9 0.02012 0.02197 0.03058 0.00251 0.00264 0.00231
S10 0.01725 0.03021 0.02670 0.00031 0.00660 -0.00346
S11 0.02587 0.01648 0.02136 -0.00188 0.00264 -0.00058
S12 0.01869 0.02197 0.01845 -0.00094 0.00925 -0.00462
S13 0.01869 0.02197 0.01990 0.00000 0.00660 -0.00231
S14 0.05175 0.01923 0.03301 -0.01068 0.01189 -0.00404
S15 0.02012 0.03021 0.02670 -0.01351 -0.00264 0.00693
S16 0.02444 0.01373 0.02816 -0.00126 0.00396 0.00058
S17 0.01725 0.02197 0.02864 -0.00503 0.00264 -0.00058
S18 0.02444 0.02197 0.02427 0.00220 0.00396 0.00520
S19 0.01437 0.03021 0.02379 -0.00283 0.00000 -0.00577
S20 0.02156 0.02197 0.02039 -0.00031 0.00396 -0.00115
S21 0.02156 0.01923 0.02427 0.00188 0.00528 0.00289
S22 0.02587 0.01923 0.02719 -0.00377 0.00792 0.00058

loop_
_atom_site_label
_atom_site_fract_x
_atom_site_fract_y
_atom_site_fract_z
_atom_site_occupancy
Tl1 0.30905 0.29870 0.45738 1.00000
Tl2 0.69251 0.14700 0.28730 1.00000
Tl3 0.12171 0.40110 0.06272 1.00000
Tl4 0.89889 0.32590 0.18642 1.00000
Tl5 0.47617 0.36550 0.11055 1.00000
Sb1 0.68960 0.32570 0.43188 1.00000
Sb2 0.30680 0.09790 0.31611 1.00000
Sb3 0.08520 0.18930 0.42811 1.00000
Sb4 0.92060 0.18840 0.32652 1.00000
Sb5 0.89930 0.45290 0.42510 0.45000
As5* 0.91380 0.44670 0.42120 0.55000
As1 0.29600 0.06910 0.16790 1.00000
As2 0.70200 0.34250 0.08600 1.00000
As3 0.87990 0.19500 0.04690 1.00000
As4 0.12340 0.19760 0.21180 1.00000
As5 0.53620 0.25250 0.48930 1.00000
As6 0.47270 0.17670 0.26090 1.00000
As7 0.48260 0.41590 0.36140 1.00000
As8 0.11620 0.36880 0.31610 1.00000
S1 -0.00650 0.46980 0.11700 1.00000
S2 0.18240 -0.01820 0.00790 1.00000
S3 0.81650 0.24000 0.38420 1.00000
S4 0.83140 0.47300 0.02340 1.00000
S5 0.19490 0.28500 0.16470 1.00000
S6 0.81660 0.44300 0.26110 1.00000
S7 0.80470 0.13400 0.09420 1.00000
S8 0.18290 0.41010 0.26340 1.00000
S9 0.19350 0.16410 0.35960 1.00000
S10 0.99370 0.24800 0.47150 1.00000
S11 0.98320 0.45220 0.36660 1.00000
S12 0.41310 -0.00900 0.04240 1.00000
S13 0.58840 0.24430 0.35590 1.00000
S14 0.38630 0.53500 0.02130 1.00000
S15 0.40560 0.25700 0.19220 1.00000
S16 0.59100 0.43790 0.22190 1.00000
S17 0.59320 0.16170 0.06080 1.00000
S18 0.41340 0.40840 0.28910 1.00000
S19 0.40830 0.19900 0.38540 1.00000
S20 0.01540 0.19310 0.27840 1.00000
S21 0.29310 0.14010 0.09740 1.00000
S22 0.69350 0.28360 0.15500 1.00000

loop_
_cod_changelog_entry_id
_cod_changelog_entry_author
_cod_changelog_entry_date
_cod_changelog_entry_text
1
;cod-tools version 3.10.1
Id: cif_fix_AMCSD_aniso_labels 10200 2024-08-01 14:09:44Z saulius
;
2024-08-02T12:21:11+03:00
;Changed the following '_atom_site_aniso_label' values:
'As5'' -> 'As5*'
;

loop_
_cod_related_entry_id
_cod_related_entry_database
_cod_related_entry_code
1 AMCSD 0010849
